data_1557503
loop_
_publ_author_name
'Chen, Jian'
'Sekine, Yoshihiro'
'Okazawa, Atsushi'
'Sato, Hiroyasu'
'Kosaka, Wataru'
'Miyasaka, Hitoshi'

_publ_section_title
;
 Chameleonic layered metal--organic frameworks with variable
 charge-ordered states triggered by temperature and guest molecules
;
_journal_issue 14
_journal_name_full 'Chemical Science'
_journal_page_first 3610
_journal_page_last 3618
_journal_paper_doi 10.1039/D0SC00684J
_journal_volume 11
_journal_year 2020
_chemical_formula_moiety 'C42 H56 Cl6 Fe2 N2 O12'
_chemical_formula_sum 'C42 H56 Cl6 Fe2 N2 O12'
_chemical_formula_weight 1105.32
_space_group_crystal_system monoclinic
_space_group_IT_number 14
_space_group_name_Hall '-P 2yn'
_space_group_name_H-M_alt 'P 1 21/n 1'
_atom_sites_solution_hydrogens geom
_atom_sites_solution_primary direct
_atom_sites_solution_secondary difmap
_audit_update_record
;
2019-12-13 deposited with the CCDC.	2020-03-05 downloaded from the CCDC.
;
_cell_angle_alpha 90.0000
_cell_angle_beta 101.413(8)
_cell_angle_gamma 90.0000
_cell_formula_units_Z 2
_cell_length_a 10.8660(10)
_cell_length_b 21.1945(18)
_cell_length_c 12.2707(9)
_cell_measurement_reflns_used 1227
_cell_measurement_temperature 335
_cell_measurement_theta_max 56.57
_cell_measurement_theta_min 4.16
_cell_volume 2770.1(4)
_computing_cell_refinement 'CrysAlisPro 1.171.40.25a (Rigaku OD, 2018)'
_computing_data_collection 'CrysAlisPro 1.171.40.25a (Rigaku OD, 2018)'
_computing_data_reduction 'CrysAlisPro 1.171.40.25a (Rigaku OD, 2018)'
_computing_molecular_graphics 'CrystalStructure 4.3'
_computing_publication_material 'CrystalStructure 4.3 (Rigaku, 2018)'
_computing_structure_refinement 'SHELXL Version 2014/7 (Sheldrick, 2008)'
_computing_structure_solution 'SHELXT Version 2018/2 (Sheldrick, 2014)'
_diffrn_ambient_temperature 335
_diffrn_detector_area_resol_mean 10.000
_diffrn_measured_fraction_theta_full 0.995
_diffrn_measured_fraction_theta_max 0.994
_diffrn_measurement_device_type 'Rigaku XtaLAB Synergy'
_diffrn_measurement_method \w
_diffrn_radiation_type 'Cu K\a'
_diffrn_radiation_wavelength 1.54184
_diffrn_reflns_av_R_equivalents 0.0986
_diffrn_reflns_av_unetI/netI 0.0783
_diffrn_reflns_Laue_measured_fraction_full 0.995
_diffrn_reflns_Laue_measured_fraction_max 0.994
_diffrn_reflns_limit_h_max 12
_diffrn_reflns_limit_h_min -13
_diffrn_reflns_limit_k_max 9
_diffrn_reflns_limit_k_min -25
_diffrn_reflns_limit_l_max 14
_diffrn_reflns_limit_l_min -14
_diffrn_reflns_number 16591
_diffrn_reflns_point_group_measured_fraction_full 0.995
_diffrn_reflns_point_group_measured_fraction_max 0.994
_diffrn_reflns_theta_full 67.684
_diffrn_reflns_theta_max 68.240
_diffrn_reflns_theta_min 4.172
_diffrn_standards_number 0
_exptl_absorpt_coefficient_mu 7.312
_exptl_absorpt_correction_T_max 0.395
_exptl_absorpt_correction_T_min 0.129
_exptl_absorpt_correction_type multi-scan
_exptl_absorpt_process_details
;
CrysAlisPro 1.171.40.25a (Rigaku Oxford Diffraction, 2018)
Empirical absorption correction using spherical harmonics,
 implemented in SCALE3 ABSPACK scaling algorithm.
;
_exptl_crystal_colour black
_exptl_crystal_density_diffrn 1.325
_exptl_crystal_density_method 'not measured'
_exptl_crystal_description hexagonal
_exptl_crystal_F_000 1144.00
_exptl_crystal_size_max 0.383
_exptl_crystal_size_mid 0.237
_exptl_crystal_size_min 0.127
_refine_diff_density_max 0.26
_refine_diff_density_min -0.86
_refine_ls_extinction_method none
_refine_ls_goodness_of_fit_ref 0.982
_refine_ls_hydrogen_treatment constr
_refine_ls_number_parameters 293
_refine_ls_number_reflns 5042
_refine_ls_number_restraints 0
_refine_ls_R_factor_all 0.1498
_refine_ls_R_factor_gt 0.0699
_refine_ls_shift/su_max 0.000
_refine_ls_structure_factor_coef Fsqd
_refine_ls_weighting_details 'w = 1/[\s^2^(Fo^2^)+(0.1156P)^2^] where P=(Fo^2^+2Fc^2^)/3'
_refine_ls_weighting_scheme calc
_refine_ls_wR_factor_gt 0.1760
_refine_ls_wR_factor_ref 0.2218
_reflns_Friedel_coverage 0.000
_reflns_number_gt 2353
_reflns_number_total 5042
_reflns_threshold_expression F^2^>2.0\s(F^2^)
_cod_data_source_file d0sc00684j2.cif
_cod_data_source_block Fe2CA3(NPr4)2-dry-335K
_cod_depositor_comments
;Adding full bibliography for 1557502--1557505.cif.

 Adding full bibliography for 1557502--1557505.cif.
;
_cod_database_code 1557503

loop_
_space_group_symop_id
_space_group_symop_operation_xyz
1 +X,+Y,+Z
2 1/2-X,1/2+Y,1/2-Z
3 -X,-Y,-Z
4 -1/2+X,-1/2-Y,-1/2+Z

loop_
_atom_site_label
_atom_site_type_symbol
_atom_site_fract_x
_atom_site_fract_y
_atom_site_fract_z
_atom_site_U_iso_or_equiv
_atom_site_adp_type
_atom_site_occupancy
_atom_site_site_symmetry_order
_atom_site_calc_flag
_atom_site_refinement_flags_posn
_atom_site_refinement_flags_adp
_atom_site_refinement_flags_occupancy
_atom_site_disorder_assembly
_atom_site_disorder_group
Fe1 Fe 0.95697(9) 0.68556(5) 0.51715(7) 0.0753(4) Uani 1 1 d . . . . .
Cl1 Cl 1.07117(17) 0.67513(8) 0.93506(13) 0.0933(6) Uani 1 1 d . . . . .
Cl2 Cl 1.33398(17) 0.82747(9) 0.60012(13) 0.1026(6) Uani 1 1 d . . . . .
Cl3 Cl 0.70668(16) 0.48093(9) 0.48392(18) 0.1074(7) Uani 1 1 d . . . . .
O1 O 1.0963(4) 0.75084(19) 0.5498(3) 0.0753(11) Uani 1 1 d . . . . .
O2 O 0.9898(4) 0.68746(19) 0.6875(3) 0.0780(11) Uani 1 1 d . . . . .
O3 O 1.3028(4) 0.75734(19) 0.9856(3) 0.0751(11) Uani 1 1 d . . . . .
O4 O 1.4157(4) 0.8136(2) 0.8469(3) 0.0810(12) Uani 1 1 d . . . . .
O5 O 0.8566(4) 0.6016(2) 0.5137(3) 0.0834(12) Uani 1 1 d . . . . .
O6 O 0.9040(4) 0.3831(2) 0.4800(3) 0.0820(12) Uani 1 1 d . . . . .
N1 N 0.6113(6) 0.6383(3) 0.7463(4) 0.0898(16) Uani 1 1 d . . . . .
C1 C 1.1518(5) 0.7533(3) 0.6508(4) 0.0649(15) Uani 1 1 d . . . . .
C2 C 1.0892(6) 0.7167(3) 0.7307(5) 0.0661(15) Uani 1 1 d . . . . .
C3 C 1.1425(6) 0.7171(3) 0.8434(4) 0.0694(15) Uani 1 1 d . . . . .
C4 C 1.2492(5) 0.7523(3) 0.8833(4) 0.0660(15) Uani 1 1 d . . . . .
C5 C 1.3140(6) 0.7860(3) 0.8037(4) 0.0683(15) Uani 1 1 d . . . . .
C6 C 1.2604(6) 0.7857(3) 0.6915(4) 0.0717(16) Uani 1 1 d . . . . .
C7 C 0.9167(6) 0.5513(4) 0.5061(5) 0.0759(17) Uani 1 1 d . . . . .
C8 C 0.8675(6) 0.4921(4) 0.4916(5) 0.0795(18) Uani 1 1 d . . . . .
C9 C 0.9419(6) 0.4386(4) 0.4893(5) 0.0762(17) Uani 1 1 d . . . . .
C10 C 0.7320(8) 0.6096(4) 0.8081(6) 0.118(3) Uani 1 1 d . . . . .
H10A H 0.8011 0.6289 0.7812 0.141 Uiso 1 1 calc R U . . .
H10B H 0.7414 0.6205 0.8861 0.141 Uiso 1 1 calc R U . . .
C11 C 0.7439(11) 0.5396(5) 0.7995(8) 0.149(4) Uani 1 1 d . . . . .
H11A H 0.6759 0.5193 0.8269 0.179 Uiso 1 1 calc R U . . .
H11B H 0.7370 0.5278 0.7221 0.179 Uiso 1 1 calc R U . . .
C12 C 0.8667(11) 0.5170(5) 0.8650(12) 0.229(7) Uani 1 1 d . . . . .
H12A H 0.8659 0.4718 0.8695 0.275 Uiso 1 1 calc R U . . .
H12B H 0.8800 0.5346 0.9385 0.275 Uiso 1 1 calc R U . . .
H12C H 0.9332 0.5302 0.8289 0.275 Uiso 1 1 calc R U . . .
C13 C 0.6048(7) 0.6273(4) 0.6231(5) 0.106(2) Uani 1 1 d . . . . .
H13A H 0.6848 0.6396 0.6061 0.127 Uiso 1 1 calc R U . . .
H13B H 0.5954 0.5823 0.6095 0.127 Uiso 1 1 calc R U . . .
C14 C 0.5051(8) 0.6597(4) 0.5437(6) 0.118(3) Uani 1 1 d . . . . .
H14A H 0.5173 0.7050 0.5501 0.142 Uiso 1 1 calc R U . . .
H14B H 0.4239 0.6498 0.5610 0.142 Uiso 1 1 calc R U . . .
C15 C 0.5081(9) 0.6389(4) 0.4266(7) 0.144(4) Uani 1 1 d . . . . .
H15A H 0.4832 0.5955 0.4173 0.172 Uiso 1 1 calc R U . . .
H15B H 0.5916 0.6437 0.4131 0.172 Uiso 1 1 calc R U . . .
H15C H 0.4513 0.6645 0.3748 0.172 Uiso 1 1 calc R U . . .
C16 C 0.4957(9) 0.6092(4) 0.7778(7) 0.126(3) Uani 1 1 d . . . . .
H16A H 0.4228 0.6320 0.7387 0.152 Uiso 1 1 calc R U . . .
H16B H 0.4887 0.5661 0.7506 0.152 Uiso 1 1 calc R U . . .
C17 C 0.4900(12) 0.6079(5) 0.8967(9) 0.166(4) Uani 1 1 d . . . . .
H17A H 0.4901 0.6509 0.9241 0.200 Uiso 1 1 calc R U . . .
H17B H 0.5641 0.5869 0.9377 0.200 Uiso 1 1 calc R U . . .
C18 C 0.3742(13) 0.5743(6) 0.9172(12) 0.233(7) Uani 1 1 d . . . . .
H18A H 0.3562 0.5877 0.9871 0.279 Uiso 1 1 calc R U . . .
H18B H 0.3885 0.5296 0.9189 0.279 Uiso 1 1 calc R U . . .
H18C H 0.3043 0.5842 0.8586 0.279 Uiso 1 1 calc R U . . .
C19 C 0.6116(8) 0.7079(4) 0.7739(6) 0.106(2) Uani 1 1 d . . . . .
H19A H 0.5319 0.7256 0.7370 0.127 Uiso 1 1 calc R U . . .
H19B H 0.6162 0.7120 0.8533 0.127 Uiso 1 1 calc R U . . .
C20 C 0.7134(7) 0.7465(4) 0.7433(6) 0.109(2) Uani 1 1 d . . . . .
H20A H 0.7162 0.7393 0.6658 0.131 Uiso 1 1 calc R U . . .
H20B H 0.7933 0.7335 0.7878 0.131 Uiso 1 1 calc R U . . .
C21 C 0.6939(8) 0.8166(4) 0.7616(7) 0.124(3) Uani 1 1 d . . . . .
H21A H 0.7622 0.8401 0.7426 0.149 Uiso 1 1 calc R U . . .
H21B H 0.6906 0.8239 0.8382 0.149 Uiso 1 1 calc R U . . .
H21C H 0.6164 0.8300 0.7153 0.149 Uiso 1 1 calc R U . . .

loop_
_atom_site_aniso_label
_atom_site_aniso_U_11
_atom_site_aniso_U_22
_atom_site_aniso_U_33
_atom_site_aniso_U_23
_atom_site_aniso_U_13
_atom_site_aniso_U_12
Fe1 0.0717(6) 0.0901(7) 0.0592(5) -0.0037(5) 0.0012(4) -0.0024(5)
Cl1 0.0993(12) 0.1162(14) 0.0660(9) 0.0029(8) 0.0202(8) -0.0325(10)
Cl2 0.0906(12) 0.1518(17) 0.0624(9) 0.0225(9) 0.0076(8) -0.0332(11)
Cl3 0.0696(11) 0.1054(14) 0.1490(17) -0.0316(12) 0.0258(11) -0.0146(10)
O1 0.079(3) 0.091(3) 0.051(2) 0.0012(19) 0.0000(19) -0.009(2)
O2 0.075(3) 0.092(3) 0.065(2) -0.007(2) 0.009(2) -0.017(2)
O3 0.077(3) 0.093(3) 0.051(2) 0.0021(19) 0.0031(19) -0.010(2)
O4 0.071(3) 0.108(3) 0.060(2) 0.001(2) 0.005(2) -0.019(2)
O5 0.071(3) 0.090(3) 0.087(3) -0.016(2) 0.011(2) -0.001(2)
O6 0.070(3) 0.087(3) 0.087(3) -0.012(2) 0.010(2) -0.009(2)
N1 0.092(4) 0.097(4) 0.080(4) -0.007(3) 0.016(3) -0.001(3)
C1 0.071(4) 0.064(4) 0.056(3) -0.003(3) 0.004(3) 0.002(3)
C2 0.066(4) 0.071(4) 0.061(3) -0.009(3) 0.014(3) 0.003(3)
C3 0.072(4) 0.079(4) 0.056(3) 0.002(3) 0.008(3) -0.006(3)
C4 0.067(4) 0.072(4) 0.059(3) 0.001(3) 0.012(3) 0.005(3)
C5 0.072(4) 0.077(4) 0.054(3) -0.005(3) 0.010(3) -0.004(3)
C6 0.076(4) 0.085(4) 0.054(3) 0.004(3) 0.011(3) -0.007(3)
C7 0.064(4) 0.095(5) 0.067(4) -0.006(3) 0.008(3) -0.008(4)
C8 0.059(4) 0.095(5) 0.086(4) -0.018(4) 0.016(3) -0.009(4)
C9 0.069(4) 0.096(5) 0.063(4) -0.011(3) 0.009(3) -0.015(4)
C10 0.115(7) 0.145(8) 0.087(5) -0.008(5) 0.003(5) 0.003(6)
C11 0.165(10) 0.119(8) 0.148(8) -0.005(6) -0.005(7) 0.014(7)
C12 0.191(12) 0.154(10) 0.288(17) -0.005(10) -0.083(12) 0.044(9)
C13 0.106(6) 0.129(6) 0.075(4) -0.007(4) 0.003(4) 0.006(5)
C14 0.126(7) 0.118(7) 0.102(6) 0.000(5) 0.004(5) -0.010(6)
C15 0.142(8) 0.163(9) 0.109(6) 0.027(6) -0.019(6) -0.040(7)
C16 0.135(8) 0.127(7) 0.131(7) -0.005(5) 0.057(6) -0.014(6)
C17 0.213(13) 0.149(9) 0.161(10) 0.004(7) 0.097(9) -0.013(8)
C18 0.228(15) 0.192(13) 0.33(2) 0.054(12) 0.176(15) -0.008(11)
C19 0.109(6) 0.108(6) 0.106(6) -0.016(4) 0.035(5) -0.007(5)
C20 0.101(6) 0.127(7) 0.106(6) -0.001(5) 0.032(5) -0.012(5)
C21 0.107(6) 0.126(8) 0.140(8) -0.003(5) 0.028(6) -0.019(5)

loop_
_atom_type_symbol
_atom_type_description
_atom_type_scat_dispersion_real
_atom_type_scat_dispersion_imag
_atom_type_scat_source
C C 0.0181 0.0091
;
International Tables for Crystallography
(Vol. C, Tables 4.2.6.8 and 6.1.1.4)
;
H H 0.0000 0.0000
;
International Tables for Crystallography
(Vol. C, Table 6.1.1.4)
;
Cl Cl 0.3639 0.7018
;
International Tables for Crystallography
(Vol. C, Tables 4.2.6.8 and 6.1.1.4)
;
Fe Fe -1.1336 3.1974
;
International Tables for Crystallography
(Vol. C, Tables 4.2.6.8 and 6.1.1.4)
;
N N 0.0311 0.0180
;
International Tables for Crystallography
(Vol. C, Tables 4.2.6.8 and 6.1.1.4)
;
O O 0.0492 0.0322
;
International Tables for Crystallography
(Vol. C, Tables 4.2.6.8 and 6.1.1.4)
;

loop_
_geom_angle_atom_site_label_1
_geom_angle_atom_site_label_2
_geom_angle_atom_site_label_3
_geom_angle
_geom_angle_site_symmetry_1
_geom_angle_site_symmetry_3
_geom_angle_publ_flag
O1 Fe1 O3 100.69(17) . 4_575 ?
O1 Fe1 O4 101.49(16) . 4_575 ?
O3 Fe1 O4 78.21(15) 4_575 4_575 ?
O1 Fe1 O2 79.21(15) . . ?
O3 Fe1 O2 98.77(16) 4_575 . ?
O4 Fe1 O2 176.96(18) 4_575 . ?
O1 Fe1 O5 162.28(17) . . ?
O3 Fe1 O5 95.49(18) 4_575 . ?
O4 Fe1 O5 88.80(17) 4_575 . ?
O2 Fe1 O5 91.28(16) . . ?
O1 Fe1 O6 87.84(17) . 3_766 ?
O3 Fe1 O6 168.05(16) 4_575 3_766 ?
O4 Fe1 O6 91.98(16) 4_575 3_766 ?
O2 Fe1 O6 91.00(17) . 3_766 ?
O5 Fe1 O6 77.31(18) . 3_766 ?
C1 O1 Fe1 114.3(4) . . ?
C2 O2 Fe1 113.5(4) . . ?
C4 O3 Fe1 115.6(4) . 4_676 ?
C5 O4 Fe1 115.3(4) . 4_676 ?
C7 O5 Fe1 116.5(4) . . ?
C9 O6 Fe1 115.5(4) . 3_766 ?
C10 N1 C19 108.6(6) . . ?
C10 N1 C16 112.8(6) . . ?
C19 N1 C16 107.7(6) . . ?
C10 N1 C13 107.7(6) . . ?
C19 N1 C13 111.8(6) . . ?
C16 N1 C13 108.3(6) . . ?
O1 C1 C6 125.8(5) . . ?
O1 C1 C2 115.2(5) . . ?
C6 C1 C2 119.0(5) . . ?
O2 C2 C3 124.9(5) . . ?
O2 C2 C1 115.8(5) . . ?
C3 C2 C1 119.3(5) . . ?
C4 C3 C2 120.7(5) . . ?
C4 C3 Cl1 119.9(4) . . ?
C2 C3 Cl1 119.4(4) . . ?
O3 C4 C3 125.4(5) . . ?
O3 C4 C5 114.8(5) . . ?
C3 C4 C5 119.8(5) . . ?
O4 C5 C6 125.4(6) . . ?
O4 C5 C4 115.5(5) . . ?
C6 C5 C4 119.1(5) . . ?
C1 C6 C5 121.9(5) . . ?
C1 C6 Cl2 119.4(4) . . ?
C5 C6 Cl2 118.7(5) . . ?
O5 C7 C8 126.3(6) . . ?
O5 C7 C9 113.9(6) . 3_766 ?
C8 C7 C9 119.8(6) . 3_766 ?
C7 C8 C9 122.5(6) . . ?
C7 C8 Cl3 119.7(5) . . ?
C9 C8 Cl3 117.7(5) . . ?
O6 C9 C8 125.9(6) . . ?
O6 C9 C7 116.5(7) . 3_766 ?
C8 C9 C7 117.6(6) . 3_766 ?
C11 C10 N1 116.4(7) . . ?
C11 C10 H10A 108.2 . . ?
N1 C10 H10A 108.2 . . ?
C11 C10 H10B 108.2 . . ?
N1 C10 H10B 108.2 . . ?
H10A C10 H10B 107.3 . . ?
C12 C11 C10 111.1(9) . . ?
C12 C11 H11A 109.4 . . ?
C10 C11 H11A 109.4 . . ?
C12 C11 H11B 109.4 . . ?
C10 C11 H11B 109.4 . . ?
H11A C11 H11B 108.0 . . ?
C11 C12 H12A 109.5 . . ?
C11 C12 H12B 109.5 . . ?
H12A C12 H12B 109.5 . . ?
C11 C12 H12C 109.5 . . ?
H12A C12 H12C 109.5 . . ?
H12B C12 H12C 109.5 . . ?
C14 C13 N1 118.0(7) . . ?
C14 C13 H13A 107.8 . . ?
N1 C13 H13A 107.8 . . ?
C14 C13 H13B 107.8 . . ?
N1 C13 H13B 107.8 . . ?
H13A C13 H13B 107.1 . . ?
C13 C14 C15 110.0(7) . . ?
C13 C14 H14A 109.7 . . ?
C15 C14 H14A 109.7 . . ?
C13 C14 H14B 109.7 . . ?
C15 C14 H14B 109.7 . . ?
H14A C14 H14B 108.2 . . ?
C14 C15 H15A 109.5 . . ?
C14 C15 H15B 109.5 . . ?
H15A C15 H15B 109.5 . . ?
C14 C15 H15C 109.5 . . ?
H15A C15 H15C 109.5 . . ?
H15B C15 H15C 109.5 . . ?
C17 C16 N1 117.4(8) . . ?
C17 C16 H16A 108.0 . . ?
N1 C16 H16A 108.0 . . ?
C17 C16 H16B 108.0 . . ?
N1 C16 H16B 108.0 . . ?
H16A C16 H16B 107.2 . . ?
C16 C17 C18 111.9(11) . . ?
C16 C17 H17A 109.2 . . ?
C18 C17 H17A 109.2 . . ?
C16 C17 H17B 109.2 . . ?
C18 C17 H17B 109.2 . . ?
H17A C17 H17B 107.9 . . ?
C17 C18 H18A 109.5 . . ?
C17 C18 H18B 109.5 . . ?
H18A C18 H18B 109.5 . . ?
C17 C18 H18C 109.5 . . ?
H18A C18 H18C 109.5 . . ?
H18B C18 H18C 109.5 . . ?
C20 C19 N1 116.7(6) . . ?
C20 C19 H19A 108.1 . . ?
N1 C19 H19A 108.1 . . ?
C20 C19 H19B 108.1 . . ?
N1 C19 H19B 108.1 . . ?
H19A C19 H19B 107.3 . . ?
C19 C20 C21 111.6(7) . . ?
C19 C20 H20A 109.3 . . ?
C21 C20 H20A 109.3 . . ?
C19 C20 H20B 109.3 . . ?
C21 C20 H20B 109.3 . . ?
H20A C20 H20B 108.0 . . ?
C20 C21 H21A 109.5 . . ?
C20 C21 H21B 109.5 . . ?
H21A C21 H21B 109.5 . . ?
C20 C21 H21C 109.5 . . ?
H21A C21 H21C 109.5 . . ?
H21B C21 H21C 109.5 . . ?

loop_
_geom_bond_atom_site_label_1
_geom_bond_atom_site_label_2
_geom_bond_distance
_geom_bond_site_symmetry_2
_geom_bond_publ_flag
Fe1 O1 2.032(4) . ?
Fe1 O3 2.041(4) 4_575 ?
Fe1 O4 2.048(4) 4_575 ?
Fe1 O2 2.050(4) . ?
Fe1 O5 2.082(4) . ?
Fe1 O6 2.093(4) 3_766 ?
Cl1 C3 1.733(6) . ?
Cl2 C6 1.743(6) . ?
Cl3 C8 1.748(6) . ?
O1 C1 1.268(6) . ?
O2 C2 1.267(7) . ?
O3 C4 1.280(6) . ?
O3 Fe1 2.041(4) 4_676 ?
O4 C5 1.270(7) . ?
O4 Fe1 2.048(4) 4_676 ?
O5 C7 1.265(7) . ?
O6 C9 1.245(7) . ?
O6 Fe1 2.093(4) 3_766 ?
N1 C10 1.508(9) . ?
N1 C19 1.513(9) . ?
N1 C16 1.517(9) . ?
N1 C13 1.517(8) . ?
C1 C6 1.371(8) . ?
C1 C2 1.512(8) . ?
C2 C3 1.389(7) . ?
C3 C4 1.384(8) . ?
C4 C5 1.495(8) . ?
C5 C6 1.384(7) . ?
C7 C8 1.361(9) . ?
C7 C9 1.541(9) 3_766 ?
C8 C9 1.397(9) . ?
C9 C7 1.541(9) 3_766 ?
C10 C11 1.495(11) . ?
C10 H10A 0.9700 . ?
C10 H10B 0.9700 . ?
C11 C12 1.494(12) . ?
C11 H11A 0.9700 . ?
C11 H11B 0.9700 . ?
C12 H12A 0.9600 . ?
C12 H12B 0.9600 . ?
C12 H12C 0.9600 . ?
C13 C14 1.475(10) . ?
C13 H13A 0.9700 . ?
C13 H13B 0.9700 . ?
C14 C15 1.510(11) . ?
C14 H14A 0.9700 . ?
C14 H14B 0.9700 . ?
C15 H15A 0.9600 . ?
C15 H15B 0.9600 . ?
C15 H15C 0.9600 . ?
C16 C17 1.472(11) . ?
C16 H16A 0.9700 . ?
C16 H16B 0.9700 . ?
C17 C18 1.510(14) . ?
C17 H17A 0.9700 . ?
C17 H17B 0.9700 . ?
C18 H18A 0.9600 . ?
C18 H18B 0.9600 . ?
C18 H18C 0.9600 . ?
C19 C20 1.482(10) . ?
C19 H19A 0.9700 . ?
C19 H19B 0.9700 . ?
C20 C21 1.523(9) . ?
C20 H20A 0.9700 . ?
C20 H20B 0.9700 . ?
C21 H21A 0.9600 . ?
C21 H21B 0.9600 . ?
C21 H21C 0.9600 . ?

loop_
_geom_torsion_atom_site_label_1
_geom_torsion_atom_site_label_2
_geom_torsion_atom_site_label_3
_geom_torsion_atom_site_label_4
_geom_torsion
_geom_torsion_site_symmetry_1
_geom_torsion_site_symmetry_2
_geom_torsion_site_symmetry_3
_geom_torsion_site_symmetry_4
_geom_torsion_publ_flag
Fe1 O1 C1 C6 169.2(5) . . . . ?
Fe1 O1 C1 C2 -11.0(6) . . . . ?
Fe1 O2 C2 C3 -170.2(5) . . . . ?
Fe1 O2 C2 C1 9.8(6) . . . . ?
O1 C1 C2 O2 0.7(8) . . . . ?
C6 C1 C2 O2 -179.4(5) . . . . ?
O1 C1 C2 C3 -179.3(5) . . . . ?
C6 C1 C2 C3 0.5(8) . . . . ?
O2 C2 C3 C4 -177.8(6) . . . . ?
C1 C2 C3 C4 2.2(9) . . . . ?
O2 C2 C3 Cl1 0.1(9) . . . . ?
C1 C2 C3 Cl1 -179.9(4) . . . . ?
Fe1 O3 C4 C3 -178.8(5) 4_676 . . . ?
Fe1 O3 C4 C5 3.7(6) 4_676 . . . ?
C2 C3 C4 O3 177.6(5) . . . . ?
Cl1 C3 C4 O3 -0.3(8) . . . . ?
C2 C3 C4 C5 -5.0(9) . . . . ?
Cl1 C3 C4 C5 177.1(4) . . . . ?
Fe1 O4 C5 C6 172.4(5) 4_676 . . . ?
Fe1 O4 C5 C4 -7.0(7) 4_676 . . . ?
O3 C4 C5 O4 2.2(8) . . . . ?
C3 C4 C5 O4 -175.5(5) . . . . ?
O3 C4 C5 C6 -177.2(5) . . . . ?
C3 C4 C5 C6 5.1(9) . . . . ?
O1 C1 C6 C5 179.6(5) . . . . ?
C2 C1 C6 C5 -0.3(9) . . . . ?
O1 C1 C6 Cl2 -0.7(9) . . . . ?
C2 C1 C6 Cl2 179.5(4) . . . . ?
O4 C5 C6 C1 178.2(6) . . . . ?
C4 C5 C6 C1 -2.4(9) . . . . ?
O4 C5 C6 Cl2 -1.6(9) . . . . ?
C4 C5 C6 Cl2 177.8(4) . . . . ?
Fe1 O5 C7 C8 -173.1(5) . . . . ?
Fe1 O5 C7 C9 4.9(6) . . . 3_766 ?
O5 C7 C8 C9 -176.9(6) . . . . ?
C9 C7 C8 C9 5.2(10) 3_766 . . . ?
O5 C7 C8 Cl3 -0.9(9) . . . . ?
C9 C7 C8 Cl3 -178.8(4) 3_766 . . . ?
Fe1 O6 C9 C8 -178.8(5) 3_766 . . . ?
Fe1 O6 C9 C7 3.7(7) 3_766 . . 3_766 ?
C7 C8 C9 O6 177.5(6) . . . . ?
Cl3 C8 C9 O6 1.4(9) . . . . ?
C7 C8 C9 C7 -5.1(10) . . . 3_766 ?
Cl3 C8 C9 C7 178.9(4) . . . 3_766 ?
C19 N1 C10 C11 174.6(7) . . . . ?
C16 N1 C10 C11 55.2(10) . . . . ?
C13 N1 C10 C11 -64.2(9) . . . . ?
N1 C10 C11 C12 -179.6(9) . . . . ?
C10 N1 C13 C14 -170.6(7) . . . . ?
C19 N1 C13 C14 -51.4(9) . . . . ?
C16 N1 C13 C14 67.1(9) . . . . ?
N1 C13 C14 C15 -175.7(6) . . . . ?
C10 N1 C16 C17 54.0(10) . . . . ?
C19 N1 C16 C17 -65.9(10) . . . . ?
C13 N1 C16 C17 173.1(8) . . . . ?
N1 C16 C17 C18 -176.5(8) . . . . ?
C10 N1 C19 C20 61.0(9) . . . . ?
C16 N1 C19 C20 -176.5(7) . . . . ?
C13 N1 C19 C20 -57.7(9) . . . . ?
N1 C19 C20 C21 172.6(6) . . . . ?
